data_4083063
loop_
_publ_author_name
'Biffis, Andrea'
'Cipani, Matteo'
'Bressan, Edoardo'
'Tubaro, Cristina'
'Graiff, Claudia'
'Venzo, Alfonso'

_publ_section_title
;
 Group 10 Metal Complexes with Chelating Macrocyclic Dicarbene Ligands
 Bearing a 2,6-Lutidinyl Bridge: Synthesis, Reactivity, and Catalytic
 Activity
;
_journal_issue 9
_journal_name_full Organometallics
_journal_page_first 2182
_journal_paper_doi 10.1021/om401062p
_journal_volume 33
_journal_year 2014
_chemical_formula_sum 'C19 H24 Br2 N6 O Pt'
_chemical_formula_weight 707.35
_chemical_name_systematic
;
 ?
;
_space_group_IT_number 14
_symmetry_cell_setting monoclinic
_symmetry_space_group_name_Hall '-P 2ybc'
_symmetry_space_group_name_H-M 'P 1 21/c 1'
_atom_sites_solution_hydrogens geom
_atom_sites_solution_primary direct
_atom_sites_solution_secondary difmap
_audit_creation_method SHELXL-97
_cell_angle_alpha 90.00
_cell_angle_beta 114.6210(10)
_cell_angle_gamma 90.00
_cell_formula_units_Z 4
_cell_length_a 16.8491(12)
_cell_length_b 8.7335(6)
_cell_length_c 16.3315(12)
_cell_measurement_reflns_used 999
_cell_measurement_temperature 203(2)
_cell_measurement_theta_max 30
_cell_measurement_theta_min 2
_cell_volume 2184.7(3)
_computing_cell_refinement 'APEX II (Bruker, 2008)'
_computing_data_collection 'APEX II (Bruker, 2008)'
_computing_data_reduction 'SAINT (Bruker, 2008)'
_computing_molecular_graphics 'ORTEP-3 for Windows (Farrugia, 1997)'
_computing_publication_material 'WinGX (Farrugia, 1999)'
_computing_structure_refinement 'SHELXL-97 (Sheldrick, 1997)'
_computing_structure_solution 'SHELXS-97 (Sheldrick, 1990)'
_diffrn_ambient_temperature 203(2)
_diffrn_measured_fraction_theta_full 0.998
_diffrn_measured_fraction_theta_max 0.998
_diffrn_measurement_device_type 'Bruker APEX II '
_diffrn_measurement_method 'omega scan'
_diffrn_radiation_monochromator graphite
_diffrn_radiation_source 'fine-focus sealed tube'
_diffrn_radiation_type MoK\a
_diffrn_radiation_wavelength 0.71073
_diffrn_reflns_av_R_equivalents 0.0556
_diffrn_reflns_av_sigmaI/netI 0.0442
_diffrn_reflns_limit_h_max 23
_diffrn_reflns_limit_h_min -23
_diffrn_reflns_limit_k_max 12
_diffrn_reflns_limit_k_min -12
_diffrn_reflns_limit_l_max 23
_diffrn_reflns_limit_l_min -23
_diffrn_reflns_number 32886
_diffrn_reflns_theta_full 30.15
_diffrn_reflns_theta_max 30.15
_diffrn_reflns_theta_min 1.33
_exptl_absorpt_coefficient_mu 10.104
_exptl_absorpt_correction_T_max 0.7460
_exptl_absorpt_correction_T_min 0.3690
_exptl_absorpt_correction_type empirical
_exptl_absorpt_process_details 'software Bruker'
_exptl_crystal_colour colourless
_exptl_crystal_density_diffrn 2.151
_exptl_crystal_density_meas ?
_exptl_crystal_density_method 'not measured'
_exptl_crystal_description prism
_exptl_crystal_F_000 1344
_exptl_crystal_size_max 0.18
_exptl_crystal_size_mid 0.11
_exptl_crystal_size_min 0.10
_refine_diff_density_max 1.774
_refine_diff_density_min -2.571
_refine_diff_density_rms 0.179
_refine_ls_extinction_method none
_refine_ls_goodness_of_fit_ref 1.028
_refine_ls_hydrogen_treatment mixed
_refine_ls_matrix_type full
_refine_ls_number_parameters 268
_refine_ls_number_reflns 6448
_refine_ls_number_restraints 0
_refine_ls_restrained_S_all 1.028
_refine_ls_R_factor_all 0.0375
_refine_ls_R_factor_gt 0.0300
_refine_ls_shift/su_max 0.004
_refine_ls_shift/su_mean 0.000
_refine_ls_structure_factor_coef Fsqd
_refine_ls_weighting_details 'calc w=1/[\s^2^(Fo^2^)+(0.0454P)^2^+0.0000P] where P=(Fo^2^+2Fc^2^)/3'
_refine_ls_weighting_scheme calc
_refine_ls_wR_factor_gt 0.0777
_refine_ls_wR_factor_ref 0.0819
_reflns_number_gt 5509
_reflns_number_total 6448
_reflns_threshold_expression >2\s(I)
_cod_data_source_file om401062p_si_002.cif
_cod_data_source_block pt
_cod_depositor_comments
;Adding full bibliography for 4083063.cif.

The following automatic conversions were performed:

'_exptl_crystal_density_meas' value 'not measured' was changed to '?'
- the value is perceived as not measured.

Automatic conversion script
Id: cif_fix_values 3008 2015-01-20 13:52:24Z robertas 
;
_cod_original_sg_symbol_H-M P21/c
_cod_database_code 4083063

loop_
_symmetry_equiv_pos_as_xyz
'x, y, z'
'-x, y+1/2, -z+1/2'
'-x, -y, -z'
'x, -y-1/2, z-1/2'

loop_
_atom_site_label
_atom_site_type_symbol
_atom_site_fract_x
_atom_site_fract_y
_atom_site_fract_z
_atom_site_U_iso_or_equiv
_atom_site_adp_type
_atom_site_occupancy
_atom_site_symmetry_multiplicity
_atom_site_calc_flag
_atom_site_refinement_flags
C1S C 0.1478(4) 0.6558(6) 0.3501(4) 0.0553(13) Uani 1 1 d .
H1S1 H 0.1775 0.6122 0.4099 0.083 Uiso 1 1 calc R
H1S2 H 0.1710 0.6108 0.3103 0.083 Uiso 1 1 calc R
H1S3 H 0.0858 0.6343 0.3272 0.083 Uiso 1 1 calc R
C2S C 0.2432(3) 0.8763(5) 0.3571(3) 0.0393(9) Uani 1 1 d .
H2S1 H 0.2478 0.8488 0.3016 0.059 Uiso 1 1 calc R
H2S2 H 0.2914 0.8311 0.4078 0.059 Uiso 1 1 calc R
H2S3 H 0.2453 0.9869 0.3634 0.059 Uiso 1 1 calc R
C3S C 0.0988(3) 0.9161(6) 0.3515(4) 0.0452(11) Uani 1 1 d .
N1S N 0.1614(2) 0.8198(4) 0.3545(2) 0.0331(7) Uani 1 1 d .
O1S O 0.0266(2) 0.8801(5) 0.3452(3) 0.0709(11) Uani 1 1 d .
C1 C 0.3565(2) 0.8849(4) 0.2013(3) 0.0283(8) Uani 1 1 d .
C2 C 0.3603(4) 0.6411(5) 0.2491(4) 0.0490(12) Uani 1 1 d .
H2 H 0.3468 0.5370 0.2503 0.059 Uiso 1 1 calc R
C3 C 0.4219(3) 0.7179(6) 0.3147(3) 0.0478(12) Uani 1 1 d .
H3 H 0.4600 0.6782 0.3709 0.057 Uiso 1 1 calc R
C4 C 0.4849(3) 0.9855(6) 0.3354(3) 0.0444(11) Uani 1 1 d .
H4A H 0.5011 1.0408 0.2925 0.053 Uiso 1 1 calc R
H4B H 0.5374 0.9334 0.3780 0.053 Uiso 1 1 calc R
C5 C 0.4571(3) 1.1026(5) 0.3876(3) 0.0429(11) Uani 1 1 d .
H5A H 0.4178 1.0519 0.4095 0.052 Uiso 1 1 calc R
H5B H 0.5091 1.1344 0.4404 0.052 Uiso 1 1 calc R
C6 C 0.4121(3) 1.2446(5) 0.3364(3) 0.0356(9) Uani 1 1 d .
H6A H 0.4255 1.3296 0.3793 0.043 Uiso 1 1 calc R
H6B H 0.4371 1.2699 0.2936 0.043 Uiso 1 1 calc R
C7 C 0.2728(2) 1.1718(4) 0.2033(2) 0.0234(7) Uani 1 1 d .
C8 C 0.2592(3) 1.3028(4) 0.3164(3) 0.0323(8) Uani 1 1 d .
H8 H 0.2740 1.3539 0.3714 0.039 Uiso 1 1 calc R
C9 C 0.1792(3) 1.2823(4) 0.2524(3) 0.0322(8) Uani 1 1 d .
H9 H 0.1268 1.3160 0.2538 0.039 Uiso 1 1 calc R
C10 C 0.1121(2) 1.1601(5) 0.0997(3) 0.0335(8) Uani 1 1 d .
H10A H 0.1225 1.1916 0.0474 0.040 Uiso 1 1 calc R
H10B H 0.0598 1.2131 0.0971 0.040 Uiso 1 1 calc R
C11 C 0.2473(3) 0.6988(5) 0.0936(3) 0.0446(11) Uani 1 1 d .
H11A H 0.2437 0.5870 0.0880 0.053 Uiso 1 1 calc R
H11B H 0.2572 0.7400 0.0428 0.053 Uiso 1 1 calc R
C12 C 0.1639(3) 0.7612(5) 0.0918(3) 0.0412(10) Uani 1 1 d .
C13 C 0.1011(4) 0.6783(6) 0.1074(3) 0.0504(12) Uani 1 1 d .
H13 H 0.1036 0.5708 0.1104 0.061 Uiso 1 1 calc R
C14 C 0.0356(3) 0.7556(7) 0.1180(3) 0.0592(15) Uani 1 1 d .
H14 H -0.0083 0.7016 0.1272 0.071 Uiso 1 1 calc R
C15 C 0.0341(3) 0.9147(6) 0.1152(3) 0.0489(12) Uani 1 1 d .
H15 H -0.0088 0.9702 0.1252 0.059 Uiso 1 1 calc R
C16 C 0.0981(2) 0.9895(5) 0.0973(3) 0.0327(8) Uani 1 1 d .
N1 N 0.3194(2) 0.7417(4) 0.1783(2) 0.0366(8) Uani 1 1 d .
N2 N 0.4200(2) 0.8679(4) 0.2856(2) 0.0344(7) Uani 1 1 d .
N3 N 0.3169(2) 1.2347(3) 0.28665(19) 0.0254(6) Uani 1 1 d .
N4 N 0.18749(19) 1.2017(3) 0.18306(19) 0.0263(6) Uani 1 1 d .
N5 N 0.1585(2) 0.9126(4) 0.0825(2) 0.0355(8) Uani 1 1 d .
Br1 Br 0.39112(3) 0.95999(5) 0.03015(3) 0.03163(9) Uani 1 1 d .
Br2 Br 0.28637(3) 1.31195(4) 0.03563(2) 0.03491(10) Uani 1 1 d .
Pt Pt 0.325303(8) 1.073860(14) 0.128038(8) 0.02226(5) Uani 1 1 d .
H1S H 0.114(4) 1.028(8) 0.349(4) 0.077(19) Uiso 1 1 d .

loop_
_atom_site_aniso_label
_atom_site_aniso_U_11
_atom_site_aniso_U_22
_atom_site_aniso_U_33
_atom_site_aniso_U_23
_atom_site_aniso_U_13
_atom_site_aniso_U_12
C1S 0.056(3) 0.035(3) 0.065(3) -0.002(2) 0.016(3) -0.009(2)
C2S 0.033(2) 0.045(2) 0.048(3) 0.001(2) 0.025(2) -0.0002(19)
C3S 0.035(2) 0.049(3) 0.055(3) 0.001(2) 0.022(2) 0.002(2)
N1S 0.0312(17) 0.0320(18) 0.0388(18) 0.0006(14) 0.0173(15) -0.0017(13)
O1S 0.0330(18) 0.092(3) 0.095(3) 0.012(3) 0.034(2) -0.001(2)
C1 0.0272(18) 0.0292(18) 0.036(2) 0.0097(15) 0.0210(16) 0.0105(15)
C2 0.068(3) 0.032(2) 0.065(3) 0.021(2) 0.046(3) 0.023(2)
C3 0.052(3) 0.050(3) 0.053(3) 0.033(2) 0.033(2) 0.033(2)
C4 0.0207(18) 0.064(3) 0.044(2) 0.024(2) 0.0085(18) 0.0108(19)
C5 0.033(2) 0.052(3) 0.032(2) 0.0134(19) 0.0015(18) -0.0062(19)
C6 0.0307(19) 0.039(2) 0.0258(18) 0.0046(16) 0.0007(16) -0.0124(17)
C7 0.0261(16) 0.0197(15) 0.0202(15) 0.0021(12) 0.0053(13) 0.0003(13)
C8 0.048(2) 0.0251(18) 0.0261(18) -0.0050(14) 0.0179(17) -0.0045(16)
C9 0.041(2) 0.0273(18) 0.034(2) -0.0039(15) 0.0209(18) 0.0037(16)
C10 0.0223(17) 0.039(2) 0.031(2) -0.0036(16) 0.0028(15) 0.0070(16)
C11 0.069(3) 0.022(2) 0.050(3) -0.0071(18) 0.033(2) 0.0001(19)
C12 0.054(3) 0.032(2) 0.032(2) -0.0116(16) 0.0130(19) -0.0100(19)
C13 0.059(3) 0.041(3) 0.046(3) 0.003(2) 0.018(2) -0.017(2)
C14 0.042(3) 0.078(4) 0.051(3) 0.011(3) 0.013(2) -0.022(3)
C15 0.031(2) 0.070(4) 0.042(3) 0.003(2) 0.011(2) -0.003(2)
C16 0.0249(18) 0.039(2) 0.0266(18) -0.0069(16) 0.0031(15) -0.0023(16)
N1 0.049(2) 0.0224(16) 0.048(2) 0.0111(14) 0.0301(18) 0.0131(14)
N2 0.0319(17) 0.0385(18) 0.0359(18) 0.0169(15) 0.0171(15) 0.0158(15)
N3 0.0264(15) 0.0250(15) 0.0196(13) -0.0006(11) 0.0044(12) -0.0050(12)
N4 0.0249(15) 0.0273(15) 0.0244(14) -0.0036(12) 0.0079(12) 0.0038(12)
N5 0.0352(19) 0.0338(19) 0.0383(19) -0.0085(14) 0.0160(16) -0.0047(14)
Br1 0.03132(19) 0.0367(2) 0.03042(19) 0.00473(15) 0.01642(16) 0.00918(15)
Br2 0.0521(3) 0.02365(18) 0.02812(19) 0.00489(13) 0.01587(18) 0.00625(16)
Pt 0.02267(8) 0.02206(8) 0.02163(8) 0.00370(4) 0.00881(6) 0.00311(5)

loop_
_atom_type_symbol
_atom_type_description
_atom_type_scat_dispersion_real
_atom_type_scat_dispersion_imag
_atom_type_scat_source
C C 0.0033 0.0016 'International Tables Vol C Tables 4.2.6.8 and 6.1.1.4'
H H 0.0000 0.0000 'International Tables Vol C Tables 4.2.6.8 and 6.1.1.4'
N N 0.0061 0.0033 'International Tables Vol C Tables 4.2.6.8 and 6.1.1.4'
Br Br -0.2901 2.4595 'International Tables Vol C Tables 4.2.6.8 and 6.1.1.4'
Pt Pt -1.7033 8.3905 'International Tables Vol C Tables 4.2.6.8 and 6.1.1.4'
O O 0.0106 0.0060 'International Tables Vol C Tables 4.2.6.8 and 6.1.1.4'

loop_
_geom_angle_atom_site_label_1
_geom_angle_atom_site_label_2
_geom_angle_atom_site_label_3
_geom_angle
N1S C1S H1S1 109.5
N1S C1S H1S2 109.5
H1S1 C1S H1S2 109.5
N1S C1S H1S3 109.5
H1S1 C1S H1S3 109.5
H1S2 C1S H1S3 109.5
N1S C2S H2S1 109.5
N1S C2S H2S2 109.5
H2S1 C2S H2S2 109.5
N1S C2S H2S3 109.5
H2S1 C2S H2S3 109.5
H2S2 C2S H2S3 109.5
O1S C3S N1S 126.0(5)
O1S C3S H1S 120(4)
N1S C3S H1S 114(4)
C3S N1S C1S 121.0(4)
C3S N1S C2S 121.0(4)
C1S N1S C2S 117.9(4)
N2 C1 N1 104.7(3)
N2 C1 Pt 127.2(3)
N1 C1 Pt 128.1(3)
C3 C2 N1 107.7(4)
C3 C2 H2 126.1
N1 C2 H2 126.1
C2 C3 N2 107.6(4)
C2 C3 H3 126.2
N2 C3 H3 126.2
N2 C4 C5 116.5(3)
N2 C4 H4A 108.2
C5 C4 H4A 108.2
N2 C4 H4B 108.2
C5 C4 H4B 108.2
H4A C4 H4B 107.3
C6 C5 C4 116.3(4)
C6 C5 H5A 108.2
C4 C5 H5A 108.2
C6 C5 H5B 108.2
C4 C5 H5B 108.2
H5A C5 H5B 107.4
N3 C6 C5 116.0(3)
N3 C6 H6A 108.3
C5 C6 H6A 108.3
N3 C6 H6B 108.3
C5 C6 H6B 108.3
H6A C6 H6B 107.4
N4 C7 N3 104.3(3)
N4 C7 Pt 129.2(2)
N3 C7 Pt 126.4(3)
C9 C8 N3 107.2(3)
C9 C8 H8 126.4
N3 C8 H8 126.4
C8 C9 N4 107.2(3)
C8 C9 H9 126.4
N4 C9 H9 126.4
N4 C10 C16 109.5(3)
N4 C10 H10A 109.8
C16 C10 H10A 109.8
N4 C10 H10B 109.8
C16 C10 H10B 109.8
H10A C10 H10B 108.2
N1 C11 C12 109.2(3)
N1 C11 H11A 109.8
C12 C11 H11A 109.8
N1 C11 H11B 109.8
C12 C11 H11B 109.8
H11A C11 H11B 108.3
N5 C12 C13 121.2(5)
N5 C12 C11 112.5(4)
C13 C12 C11 125.9(4)
C14 C13 C12 118.8(5)
C14 C13 H13 120.6
C12 C13 H13 120.6
C13 C14 C15 119.6(5)
C13 C14 H14 120.2
C15 C14 H14 120.2
C14 C15 C16 118.1(5)
C14 C15 H15 120.9
C16 C15 H15 120.9
N5 C16 C15 121.5(4)
N5 C16 C10 112.5(3)
C15 C16 C10 125.9(4)
C1 N1 C2 109.6(4)
C1 N1 C11 126.5(3)
C2 N1 C11 123.8(4)
C1 N2 C3 110.3(4)
C1 N2 C4 125.1(3)
C3 N2 C4 124.2(4)
C7 N3 C8 110.6(3)
C7 N3 C6 126.2(3)
C8 N3 C6 123.0(3)
C7 N4 C9 110.8(3)
C7 N4 C10 126.6(3)
C9 N4 C10 122.6(3)
C16 N5 C12 120.3(4)
C1 Pt C7 93.42(14)
C1 Pt Br2 179.85(10)
C7 Pt Br2 86.71(10)
C1 Pt Br1 88.74(10)
C7 Pt Br1 177.80(10)
Br2 Pt Br1 91.128(14)

loop_
_geom_bond_atom_site_label_1
_geom_bond_atom_site_label_2
_geom_bond_distance
C1S N1S 1.448(6)
C1S H1S1 0.9700
C1S H1S2 0.9700
C1S H1S3 0.9700
C2S N1S 1.448(5)
C2S H2S1 0.9700
C2S H2S2 0.9700
C2S H2S3 0.9700
C3S O1S 1.219(6)
C3S N1S 1.334(6)
C3S H1S 1.01(7)
C1 N2 1.355(5)
C1 N1 1.378(5)
C1 Pt 1.977(4)
C2 C3 1.321(8)
C2 N1 1.386(5)
C2 H2 0.9400
C3 N2 1.390(5)
C3 H3 0.9400
C4 N2 1.474(6)
C4 C5 1.524(7)
C4 H4A 0.9800
C4 H4B 0.9800
C5 C6 1.511(6)
C5 H5A 0.9800
C5 H5B 0.9800
C6 N3 1.467(5)
C6 H6A 0.9800
C6 H6B 0.9800
C7 N4 1.359(4)
C7 N3 1.366(4)
C7 Pt 1.983(3)
C8 C9 1.330(6)
C8 N3 1.388(5)
C8 H8 0.9400
C9 N4 1.389(4)
C9 H9 0.9400
C10 N4 1.469(5)
C10 C16 1.506(6)
C10 H10A 0.9800
C10 H10B 0.9800
C11 N1 1.459(6)
C11 C12 1.497(7)
C11 H11A 0.9800
C11 H11B 0.9800
C12 N5 1.330(5)
C12 C13 1.390(6)
C13 C14 1.365(8)
C13 H13 0.9400
C14 C15 1.390(7)
C14 H14 0.9400
C15 C16 1.391(6)
C15 H15 0.9400
C16 N5 1.324(5)
Br1 Pt 2.5003(4)
Br2 Pt 2.4913(4)
